data_7117817
loop_
_publ_author_name
'Sabrina I. Kallane'
'Thomas Braun'
'Michael Teltewskoi'
'Beatrice Braun'
'Roy Herrmann'
'Reik Laubenstein'

_publ_section_title
;
 Remarkable reactivity of a rhodium(I) boryl complex towards CO2 and CS2:
 isolation of a carbido complex
;
_journal_name_full Chem.Commun.
_journal_page_first 14613
_journal_paper_doi 10.1039/C5cc05606C
_journal_volume 51
_journal_year 2015
_chemical_formula_moiety 'C24 H57 B O3 P3 Rh'
_chemical_formula_sum 'C24 H57 B O3 P3 Rh'
_chemical_formula_weight 600.32
_chemical_name_systematic
;
 ?
;
_space_group_crystal_system monoclinic
_space_group_IT_number 4
_space_group_name_Hall 'P 2yb'
_space_group_name_H-M_alt 'P 1 21 1'
_symmetry_space_group_name_Hall 'P 2yb'
_symmetry_space_group_name_H-M 'P 1 21 1'
_atom_sites_solution_hydrogens geom
_audit_creation_method SHELXL-2013
_audit_update_record
;
2015-06-03 deposited with the CCDC.
2015-08-12 downloaded from the CCDC.
;
_cell_angle_alpha 90
_cell_angle_beta 113.017(3)
_cell_angle_gamma 90
_cell_formula_units_Z 2
_cell_length_a 10.8214(8)
_cell_length_b 13.3028(6)
_cell_length_c 11.7681(9)
_cell_measurement_reflns_used 9971
_cell_measurement_temperature 100(2)
_cell_measurement_theta_max 25.05
_cell_measurement_theta_min 2.42
_cell_volume 1559.21(18)
_computing_cell_refinement 'Bruker SAINT'
_computing_data_collection 'Bruker D8 VENTURE'
_computing_data_reduction 'Bruker SAINT'
_computing_structure_refinement 'SHELXL-2013 (Sheldrick 2013)'
_computing_structure_solution 'SHELXS-97 (Sheldrick 2008)'
_diffrn_ambient_temperature 100(2)
_diffrn_measured_fraction_theta_full 0.999
_diffrn_measured_fraction_theta_max 0.996
_diffrn_measurement_device_type 'Bruker D8 VENTURE'
_diffrn_measurement_method '\f and \w scans'
_diffrn_radiation_type MoK\a
_diffrn_radiation_wavelength 0.71073
_diffrn_reflns_av_R_equivalents 0.0860
_diffrn_reflns_av_unetI/netI 0.0504
_diffrn_reflns_laue_measured_fraction_full 0.999
_diffrn_reflns_laue_measured_fraction_max 0.996
_diffrn_reflns_limit_h_max 12
_diffrn_reflns_limit_h_min -12
_diffrn_reflns_limit_k_max 15
_diffrn_reflns_limit_k_min -15
_diffrn_reflns_limit_l_max 14
_diffrn_reflns_limit_l_min -14
_diffrn_reflns_number 22344
_diffrn_reflns_point_group_measured_fraction_full 0.999
_diffrn_reflns_point_group_measured_fraction_max 0.996
_diffrn_reflns_theta_full 25.000
_diffrn_reflns_theta_max 25.105
_diffrn_reflns_theta_min 2.425
_exptl_absorpt_coefficient_mu 0.723
_exptl_absorpt_correction_T_max 0.7452
_exptl_absorpt_correction_T_min 0.6854
_exptl_absorpt_correction_type multi-scan
_exptl_absorpt_process_details 'Bruker APEX2'
_exptl_crystal_colour yellow
_exptl_crystal_density_diffrn 1.279
_exptl_crystal_description block
_exptl_crystal_F_000 640
_exptl_crystal_size_max 0.280
_exptl_crystal_size_mid 0.240
_exptl_crystal_size_min 0.100
_refine_diff_density_max 0.821
_refine_diff_density_min -0.596
_refine_diff_density_rms 0.069
_refine_ls_abs_structure_details
;
 Flack x determined using 2622 quotients [(I+)-(I-)]/[(I+)+(I-)]
 (Parsons and Flack (2004), Acta Cryst. A60, s61).
;
_refine_ls_abs_structure_Flack -0.004(10)
_refine_ls_extinction_coef .
_refine_ls_extinction_method none
_refine_ls_goodness_of_fit_ref 1.051
_refine_ls_hydrogen_treatment constr
_refine_ls_matrix_type full
_refine_ls_number_parameters 302
_refine_ls_number_reflns 5522
_refine_ls_number_restraints 1
_refine_ls_restrained_S_all 1.050
_refine_ls_R_factor_all 0.0225
_refine_ls_R_factor_gt 0.0224
_refine_ls_shift/su_max 0.001
_refine_ls_shift/su_mean 0.000
_refine_ls_structure_factor_coef Fsqd
_refine_ls_weighting_details 'w=1/[\s^2^(Fo^2^)+(0.0301P)^2^+0.2207P] where P=(Fo^2^+2Fc^2^)/3'
_refine_ls_weighting_scheme calc
_refine_ls_wR_factor_gt 0.0611
_refine_ls_wR_factor_ref 0.0611
_reflns_Friedel_coverage 0.911
_reflns_friedel_fraction_full 1.000
_reflns_friedel_fraction_max 0.995
_reflns_number_gt 5513
_reflns_number_total 5522
_reflns_threshold_expression 'I > 2\s(I)'
_cod_data_source_file c5cc05606c2.cif
_cod_data_source_block sk546
_cod_database_code 7117817
_shelx_space_group_comment
;
The symmetry employed for this shelxl refinement is uniquely defined
by the following loop, which should always be used as a source of
symmetry information in preference to the above space-group names.
They are only intended as comments.
;
_shelx_estimated_absorpt_t_min 0.823
_shelx_estimated_absorpt_t_max 0.931
_shelxl_version_number 2013-4

loop_
_space_group_symop_operation_xyz
'x, y, z'
'-x, y+1/2, -z'

loop_
_atom_site_label
_atom_site_type_symbol
_atom_site_fract_x
_atom_site_fract_y
_atom_site_fract_z
_atom_site_U_iso_or_equiv
_atom_site_adp_type
_atom_site_occupancy
_atom_site_site_symmetry_order
_atom_site_calc_flag
_atom_site_refinement_flags_posn
_atom_site_refinement_flags_adp
_atom_site_refinement_flags_occupancy
_atom_site_disorder_assembly
_atom_site_disorder_group
Rh1 Rh 0.75742(2) 0.50837(2) 0.14280(2) 0.00889(8) Uani 1 1 d . . . . .
P1 P 0.54761(7) 0.46777(6) 0.13830(7) 0.01061(16) Uani 1 1 d . . . . .
P2 P 0.87398(7) 0.40695(6) 0.29411(6) 0.01116(16) Uani 1 1 d . . . . .
P3 P 0.92399(7) 0.60847(6) 0.12629(7) 0.01051(16) Uani 1 1 d . . . . .
O1 O 0.6368(2) 0.59337(17) -0.01215(19) 0.0120(4) Uani 1 1 d . . . . .
O2 O 0.4928(2) 0.63116(17) -0.22095(19) 0.0165(5) Uani 1 1 d . . . . .
O3 O 0.6367(2) 0.49679(19) -0.18840(18) 0.0161(4) Uani 1 1 d . . . . .
C13 C 0.9434(3) 0.5929(3) -0.0207(3) 0.0170(7) Uani 1 1 d . . . . .
H13A H 0.8564 0.6073 -0.0893 0.020 Uiso 1 1 calc R U . . .
H13B H 1.0094 0.6427 -0.0250 0.020 Uiso 1 1 calc R U . . .
C15 C 1.1008(3) 0.6214(3) 0.2359(3) 0.0164(6) Uani 1 1 d . . . . .
H15A H 1.1021 0.6282 0.3202 0.020 Uiso 1 1 calc R U . . .
H15B H 1.1487 0.5584 0.2340 0.020 Uiso 1 1 calc R U . . .
C16 C 1.1791(3) 0.7094(3) 0.2132(3) 0.0229(7) Uani 1 1 d . . . . .
H16A H 1.1770 0.7049 0.1294 0.034 Uiso 1 1 calc R U . . .
H16B H 1.2725 0.7068 0.2731 0.034 Uiso 1 1 calc R U . . .
H16C H 1.1382 0.7729 0.2228 0.034 Uiso 1 1 calc R U . . .
C7 C 1.0547(3) 0.3894(2) 0.3277(3) 0.0152(6) Uani 1 1 d . . . . .
H7A H 1.0639 0.3767 0.2485 0.018 Uiso 1 1 calc R U . . .
H7B H 1.1012 0.4535 0.3609 0.018 Uiso 1 1 calc R U . . .
C9 C 0.8180(3) 0.2749(2) 0.2745(3) 0.0180(7) Uani 1 1 d . . . . .
H9A H 0.8735 0.2365 0.3491 0.022 Uiso 1 1 calc R U . . .
H9B H 0.7238 0.2720 0.2671 0.022 Uiso 1 1 calc R U . . .
C17 C 0.8663(3) 0.7400(2) 0.1156(3) 0.0153(6) Uani 1 1 d . . . . .
H17A H 0.9212 0.7822 0.0838 0.018 Uiso 1 1 calc R U . . .
H17B H 0.7719 0.7439 0.0556 0.018 Uiso 1 1 calc R U . . .
C2 C 0.4773(3) 0.3305(3) -0.0563(3) 0.0204(7) Uani 1 1 d . . . . .
H2A H 0.5664 0.3429 -0.0566 0.031 Uiso 1 1 calc R U . . .
H2B H 0.4145 0.3132 -0.1400 0.031 Uiso 1 1 calc R U . . .
H2C H 0.4824 0.2747 -0.0002 0.031 Uiso 1 1 calc R U . . .
C1 C 0.4279(3) 0.4254(3) -0.0129(3) 0.0158(6) Uani 1 1 d . . . . .
H1A H 0.3403 0.4114 -0.0078 0.019 Uiso 1 1 calc R U . . .
H1B H 0.4143 0.4798 -0.0741 0.019 Uiso 1 1 calc R U . . .
C8 C 1.1290(3) 0.3055(3) 0.4175(3) 0.0232(7) Uani 1 1 d . . . . .
H8A H 1.1171 0.3142 0.4953 0.035 Uiso 1 1 calc R U . . .
H8B H 1.2248 0.3085 0.4333 0.035 Uiso 1 1 calc R U . . .
H8C H 1.0926 0.2402 0.3813 0.035 Uiso 1 1 calc R U . . .
C18 C 0.8757(4) 0.7822(3) 0.2393(3) 0.0237(7) Uani 1 1 d . . . . .
H18A H 0.8219 0.7407 0.2715 0.036 Uiso 1 1 calc R U . . .
H18B H 0.8418 0.8514 0.2279 0.036 Uiso 1 1 calc R U . . .
H18C H 0.9696 0.7817 0.2979 0.036 Uiso 1 1 calc R U . . .
C23 C 0.3347(3) 0.5129(4) -0.3511(3) 0.0271(7) Uani 1 1 d . . . . .
H23A H 0.3631 0.4594 -0.2889 0.041 Uiso 1 1 calc R U . . .
H23B H 0.2989 0.4830 -0.4338 0.041 Uiso 1 1 calc R U . . .
H23C H 0.2649 0.5536 -0.3398 0.041 Uiso 1 1 calc R U . . .
C20 C 0.5825(3) 0.5170(3) -0.3198(3) 0.0169(6) Uani 1 1 d . . . . .
C24 C 0.4132(4) 0.6548(3) -0.4423(3) 0.0241(7) Uani 1 1 d . . . . .
H24A H 0.3325 0.6907 -0.4464 0.036 Uiso 1 1 calc R U . . .
H24B H 0.3943 0.6193 -0.5203 0.036 Uiso 1 1 calc R U . . .
H24C H 0.4862 0.7029 -0.4280 0.036 Uiso 1 1 calc R U . . .
C6 C 0.3661(3) 0.3900(3) 0.2421(3) 0.0224(7) Uani 1 1 d . . . . .
H6A H 0.3543 0.4561 0.2732 0.034 Uiso 1 1 calc R U . . .
H6B H 0.3538 0.3374 0.2950 0.034 Uiso 1 1 calc R U . . .
H6C H 0.2996 0.3814 0.1575 0.034 Uiso 1 1 calc R U . . .
C4 C 0.5434(4) 0.6317(3) 0.2846(3) 0.0214(8) Uani 1 1 d . . . . .
H4A H 0.5332 0.5862 0.3460 0.032 Uiso 1 1 calc R U . . .
H4B H 0.5034 0.6970 0.2885 0.032 Uiso 1 1 calc R U . . .
H4C H 0.6390 0.6405 0.3021 0.032 Uiso 1 1 calc R U . . .
C3 C 0.4733(3) 0.5873(2) 0.1570(3) 0.0146(6) Uani 1 1 d . . . . .
H3A H 0.4778 0.6358 0.0950 0.018 Uiso 1 1 calc R U . . .
H3B H 0.3774 0.5764 0.1411 0.018 Uiso 1 1 calc R U . . .
C10 C 0.8275(4) 0.2252(3) 0.1620(4) 0.0300(8) Uani 1 1 d . . . . .
H10A H 0.7793 0.2661 0.0886 0.045 Uiso 1 1 calc R U . . .
H10B H 0.7872 0.1581 0.1511 0.045 Uiso 1 1 calc R U . . .
H10C H 0.9220 0.2195 0.1737 0.045 Uiso 1 1 calc R U . . .
C5 C 0.5084(3) 0.3823(3) 0.2428(3) 0.0157(7) Uani 1 1 d . . . . .
H5A H 0.5222 0.3124 0.2213 0.019 Uiso 1 1 calc R U . . .
H5B H 0.5738 0.3949 0.3280 0.019 Uiso 1 1 calc R U . . .
C21 C 0.5573(4) 0.4185(3) -0.3897(3) 0.0303(9) Uani 1 1 d . . . . .
H21A H 0.6432 0.3852 -0.3740 0.045 Uiso 1 1 calc R U . . .
H21B H 0.5110 0.4316 -0.4783 0.045 Uiso 1 1 calc R U . . .
H21C H 0.5014 0.3750 -0.3620 0.045 Uiso 1 1 calc R U . . .
C12 C 0.9391(4) 0.5367(3) 0.4986(3) 0.0252(8) Uani 1 1 d . . . . .
H12A H 1.0322 0.5395 0.5055 0.038 Uiso 1 1 calc R U . . .
H12B H 0.9367 0.5479 0.5801 0.038 Uiso 1 1 calc R U . . .
H12C H 0.8864 0.5889 0.4414 0.038 Uiso 1 1 calc R U . . .
C11 C 0.8797(3) 0.4335(3) 0.4501(3) 0.0179(7) Uani 1 1 d . . . . .
H11A H 0.7875 0.4298 0.4481 0.021 Uiso 1 1 calc R U . . .
H11B H 0.9341 0.3811 0.5077 0.021 Uiso 1 1 calc R U . . .
C22 C 0.6872(4) 0.5787(3) -0.3460(3) 0.0284(8) Uani 1 1 d . . . . .
H22A H 0.6983 0.6440 -0.3046 0.043 Uiso 1 1 calc R U . . .
H22B H 0.6575 0.5890 -0.4352 0.043 Uiso 1 1 calc R U . . .
H22C H 0.7731 0.5428 -0.3149 0.043 Uiso 1 1 calc R U . . .
C14 C 0.9894(4) 0.4881(3) -0.0384(3) 0.0300(9) Uani 1 1 d . . . . .
H14A H 1.0782 0.4748 0.0262 0.045 Uiso 1 1 calc R U . . .
H14B H 0.9946 0.4839 -0.1196 0.045 Uiso 1 1 calc R U . . .
H14C H 0.9252 0.4383 -0.0333 0.045 Uiso 1 1 calc R U . . .
C19 C 0.4543(3) 0.5791(2) -0.3369(3) 0.0163(6) Uani 1 1 d . . . . .
B1 B 0.5938(3) 0.5740(3) -0.1299(3) 0.0128(7) Uani 1 1 d . . . . .

loop_
_atom_site_aniso_label
_atom_site_aniso_U_11
_atom_site_aniso_U_22
_atom_site_aniso_U_33
_atom_site_aniso_U_23
_atom_site_aniso_U_13
_atom_site_aniso_U_12
Rh1 0.00747(12) 0.00889(12) 0.00903(12) 0.00050(8) 0.00183(9) 0.00002(8)
P1 0.0091(3) 0.0096(3) 0.0125(4) 0.0006(3) 0.0037(3) -0.0005(3)
P2 0.0116(3) 0.0097(4) 0.0117(4) 0.0014(3) 0.0040(3) 0.0020(3)
P3 0.0084(3) 0.0100(4) 0.0117(4) 0.0005(3) 0.0024(3) -0.0005(3)
O1 0.0101(10) 0.0132(10) 0.0101(10) 0.0012(8) 0.0013(8) -0.0003(8)
O2 0.0174(10) 0.0172(11) 0.0101(10) -0.0011(9) 0.0002(9) 0.0046(9)
O3 0.0166(10) 0.0171(12) 0.0111(9) 0.0009(10) 0.0018(8) 0.0050(10)
C13 0.0143(15) 0.0249(19) 0.0140(15) 0.0019(14) 0.0080(12) -0.0001(13)
C15 0.0112(14) 0.0152(16) 0.0180(15) 0.0007(13) 0.0005(12) -0.0010(12)
C16 0.0092(15) 0.0226(17) 0.0307(18) 0.0038(15) 0.0011(14) -0.0046(14)
C7 0.0124(14) 0.0136(16) 0.0186(15) 0.0035(13) 0.0050(12) 0.0028(12)
C9 0.0133(15) 0.0111(16) 0.0278(17) 0.0014(13) 0.0062(14) 0.0012(12)
C17 0.0110(14) 0.0123(15) 0.0191(16) -0.0008(13) 0.0020(12) -0.0014(11)
C2 0.0214(16) 0.0168(17) 0.0223(16) -0.0082(14) 0.0079(13) -0.0062(14)
C1 0.0115(14) 0.0183(17) 0.0162(15) -0.0031(13) 0.0037(12) -0.0034(12)
C8 0.0137(16) 0.0209(17) 0.0324(18) 0.0103(15) 0.0062(14) 0.0055(13)
C18 0.0210(17) 0.0207(18) 0.0240(18) -0.0067(14) 0.0029(14) 0.0030(14)
C23 0.0175(14) 0.039(2) 0.0176(14) -0.0064(18) -0.0010(12) -0.0044(19)
C20 0.0179(13) 0.0184(16) 0.0116(13) -0.0025(15) 0.0027(11) 0.0050(15)
C24 0.0278(18) 0.0251(18) 0.0126(15) 0.0008(14) 0.0006(14) 0.0071(15)
C6 0.0156(15) 0.0269(19) 0.0274(18) 0.0080(15) 0.0114(14) 0.0013(14)
C4 0.0221(17) 0.0217(18) 0.0228(18) -0.0078(15) 0.0115(15) -0.0005(14)
C3 0.0136(15) 0.0120(14) 0.0179(16) 0.0003(12) 0.0059(13) 0.0005(12)
C10 0.035(2) 0.0195(18) 0.035(2) -0.0056(16) 0.0138(18) 0.0011(15)
C5 0.0121(15) 0.0160(16) 0.0186(16) 0.0023(13) 0.0057(13) 0.0008(12)
C21 0.043(2) 0.023(2) 0.0177(16) -0.0050(16) 0.0045(16) 0.0125(18)
C12 0.0219(16) 0.033(2) 0.0171(16) -0.0119(15) 0.0040(13) -0.0020(15)
C11 0.0181(15) 0.0229(18) 0.0118(15) 0.0018(13) 0.0049(13) 0.0039(14)
C22 0.0223(17) 0.049(2) 0.0151(17) 0.0027(15) 0.0081(14) 0.0015(16)
C14 0.0330(19) 0.034(2) 0.0244(17) -0.0080(16) 0.0131(15) 0.0108(17)
C19 0.0156(16) 0.0180(16) 0.0101(15) -0.0030(12) -0.0008(12) 0.0012(12)
B1 0.0121(16) 0.0097(16) 0.0150(17) 0.0014(13) 0.0036(14) -0.0015(12)

loop_
_atom_type_symbol
_atom_type_description
_atom_type_scat_dispersion_real
_atom_type_scat_dispersion_imag
_atom_type_scat_source
C C 0.0033 0.0016 'International Tables Vol C Tables 4.2.6.8 and 6.1.1.4'
H H 0.0000 0.0000 'International Tables Vol C Tables 4.2.6.8 and 6.1.1.4'
B B 0.0013 0.0007 'International Tables Vol C Tables 4.2.6.8 and 6.1.1.4'
O O 0.0106 0.0060 'International Tables Vol C Tables 4.2.6.8 and 6.1.1.4'
P P 0.1023 0.0942 'International Tables Vol C Tables 4.2.6.8 and 6.1.1.4'
Rh Rh -1.1178 0.9187 'International Tables Vol C Tables 4.2.6.8 and 6.1.1.4'

loop_
_geom_angle_atom_site_label_1
_geom_angle_atom_site_label_2
_geom_angle_atom_site_label_3
_geom_angle
_geom_angle_site_symmetry_1
_geom_angle_site_symmetry_3
O1 Rh1 P2 174.53(6) . .
O1 Rh1 P3 81.82(6) . .
P2 Rh1 P3 101.69(3) . .
O1 Rh1 P1 80.52(6) . .
P2 Rh1 P1 97.04(3) . .
P3 Rh1 P1 157.47(3) . .
C1 P1 C3 101.90(15) . .
C1 P1 C5 101.44(15) . .
C3 P1 C5 103.21(15) . .
C1 P1 Rh1 114.13(10) . .
C3 P1 Rh1 105.51(10) . .
C5 P1 Rh1 127.52(11) . .
C9 P2 C11 100.86(16) . .
C9 P2 C7 100.04(15) . .
C11 P2 C7 100.95(14) . .
C9 P2 Rh1 115.31(11) . .
C11 P2 Rh1 118.27(11) . .
C7 P2 Rh1 118.31(10) . .
C13 P3 C17 101.71(15) . .
C13 P3 C15 101.53(15) . .
C17 P3 C15 100.91(15) . .
C13 P3 Rh1 113.27(11) . .
C17 P3 Rh1 107.35(10) . .
C15 P3 Rh1 128.54(11) . .
B1 O1 Rh1 131.0(2) . .
B1 O2 C19 108.1(2) . .
B1 O3 C20 108.2(3) . .
C14 C13 P3 113.4(2) . .
C14 C13 H13A 108.9 . .
P3 C13 H13A 108.9 . .
C14 C13 H13B 108.9 . .
P3 C13 H13B 108.9 . .
H13A C13 H13B 107.7 . .
C16 C15 P3 116.2(2) . .
C16 C15 H15A 108.2 . .
P3 C15 H15A 108.2 . .
C16 C15 H15B 108.2 . .
P3 C15 H15B 108.2 . .
H15A C15 H15B 107.4 . .
C15 C16 H16A 109.5 . .
C15 C16 H16B 109.5 . .
H16A C16 H16B 109.5 . .
C15 C16 H16C 109.5 . .
H16A C16 H16C 109.5 . .
H16B C16 H16C 109.5 . .
C8 C7 P2 117.7(2) . .
C8 C7 H7A 107.9 . .
P2 C7 H7A 107.9 . .
C8 C7 H7B 107.9 . .
P2 C7 H7B 107.9 . .
H7A C7 H7B 107.2 . .
C10 C9 P2 113.2(2) . .
C10 C9 H9A 108.9 . .
P2 C9 H9A 108.9 . .
C10 C9 H9B 108.9 . .
P2 C9 H9B 108.9 . .
H9A C9 H9B 107.8 . .
C18 C17 P3 112.9(2) . .
C18 C17 H17A 109.0 . .
P3 C17 H17A 109.0 . .
C18 C17 H17B 109.0 . .
P3 C17 H17B 109.0 . .
H17A C17 H17B 107.8 . .
C1 C2 H2A 109.5 . .
C1 C2 H2B 109.5 . .
H2A C2 H2B 109.5 . .
C1 C2 H2C 109.5 . .
H2A C2 H2C 109.5 . .
H2B C2 H2C 109.5 . .
C2 C1 P1 111.7(2) . .
C2 C1 H1A 109.3 . .
P1 C1 H1A 109.3 . .
C2 C1 H1B 109.3 . .
P1 C1 H1B 109.3 . .
H1A C1 H1B 107.9 . .
C7 C8 H8A 109.5 . .
C7 C8 H8B 109.5 . .
H8A C8 H8B 109.5 . .
C7 C8 H8C 109.5 . .
H8A C8 H8C 109.5 . .
H8B C8 H8C 109.5 . .
C17 C18 H18A 109.5 . .
C17 C18 H18B 109.5 . .
H18A C18 H18B 109.5 . .
C17 C18 H18C 109.5 . .
H18A C18 H18C 109.5 . .
H18B C18 H18C 109.5 . .
C19 C23 H23A 109.5 . .
C19 C23 H23B 109.5 . .
H23A C23 H23B 109.5 . .
C19 C23 H23C 109.5 . .
H23A C23 H23C 109.5 . .
H23B C23 H23C 109.5 . .
O3 C20 C21 109.3(3) . .
O3 C20 C22 107.0(2) . .
C21 C20 C22 110.2(3) . .
O3 C20 C19 101.8(2) . .
C21 C20 C19 115.3(3) . .
C22 C20 C19 112.5(3) . .
C19 C24 H24A 109.5 . .
C19 C24 H24B 109.5 . .
H24A C24 H24B 109.5 . .
C19 C24 H24C 109.5 . .
H24A C24 H24C 109.5 . .
H24B C24 H24C 109.5 . .
C5 C6 H6A 109.5 . .
C5 C6 H6B 109.5 . .
H6A C6 H6B 109.5 . .
C5 C6 H6C 109.5 . .
H6A C6 H6C 109.5 . .
H6B C6 H6C 109.5 . .
C3 C4 H4A 109.5 . .
C3 C4 H4B 109.5 . .
H4A C4 H4B 109.5 . .
C3 C4 H4C 109.5 . .
H4A C4 H4C 109.5 . .
H4B C4 H4C 109.5 . .
C4 C3 P1 112.6(2) . .
C4 C3 H3A 109.1 . .
P1 C3 H3A 109.1 . .
C4 C3 H3B 109.1 . .
P1 C3 H3B 109.1 . .
H3A C3 H3B 107.8 . .
C9 C10 H10A 109.5 . .
C9 C10 H10B 109.5 . .
H10A C10 H10B 109.5 . .
C9 C10 H10C 109.5 . .
H10A C10 H10C 109.5 . .
H10B C10 H10C 109.5 . .
C6 C5 P1 116.5(2) . .
C6 C5 H5A 108.2 . .
P1 C5 H5A 108.2 . .
C6 C5 H5B 108.2 . .
P1 C5 H5B 108.2 . .
H5A C5 H5B 107.3 . .
C20 C21 H21A 109.5 . .
C20 C21 H21B 109.5 . .
H21A C21 H21B 109.5 . .
C20 C21 H21C 109.5 . .
H21A C21 H21C 109.5 . .
H21B C21 H21C 109.5 . .
C11 C12 H12A 109.5 . .
C11 C12 H12B 109.5 . .
H12A C12 H12B 109.5 . .
C11 C12 H12C 109.5 . .
H12A C12 H12C 109.5 . .
H12B C12 H12C 109.5 . .
C12 C11 P2 112.9(2) . .
C12 C11 H11A 109.0 . .
P2 C11 H11A 109.0 . .
C12 C11 H11B 109.0 . .
P2 C11 H11B 109.0 . .
H11A C11 H11B 107.8 . .
C20 C22 H22A 109.5 . .
C20 C22 H22B 109.5 . .
H22A C22 H22B 109.5 . .
C20 C22 H22C 109.5 . .
H22A C22 H22C 109.5 . .
H22B C22 H22C 109.5 . .
C13 C14 H14A 109.5 . .
C13 C14 H14B 109.5 . .
H14A C14 H14B 109.5 . .
C13 C14 H14C 109.5 . .
H14A C14 H14C 109.5 . .
H14B C14 H14C 109.5 . .
O2 C19 C24 109.8(3) . .
O2 C19 C23 107.6(3) . .
C24 C19 C23 109.1(3) . .
O2 C19 C20 102.7(2) . .
C24 C19 C20 114.7(3) . .
C23 C19 C20 112.6(3) . .
O1 B1 O3 127.8(3) . .
O1 B1 O2 123.2(3) . .
O3 B1 O2 109.0(3) . .

loop_
_geom_bond_atom_site_label_1
_geom_bond_atom_site_label_2
_geom_bond_distance
_geom_bond_site_symmetry_2
Rh1 O1 2.109(2) .
Rh1 P2 2.1968(8) .
Rh1 P3 2.3095(7) .
Rh1 P1 2.3141(8) .
P1 C1 1.832(3) .
P1 C3 1.833(3) .
P1 C5 1.842(3) .
P2 C9 1.843(3) .
P2 C11 1.847(3) .
P2 C7 1.852(3) .
P3 C13 1.834(3) .
P3 C17 1.846(3) .
P3 C15 1.850(3) .
O1 B1 1.304(4) .
O2 B1 1.416(4) .
O2 C19 1.439(4) .
O3 B1 1.411(4) .
O3 C20 1.448(3) .
C13 C14 1.521(5) .
C13 H13A 0.9900 .
C13 H13B 0.9900 .
C15 C16 1.529(4) .
C15 H15A 0.9900 .
C15 H15B 0.9900 .
C16 H16A 0.9800 .
C16 H16B 0.9800 .
C16 H16C 0.9800 .
C7 C8 1.531(4) .
C7 H7A 0.9900 .
C7 H7B 0.9900 .
C9 C10 1.518(5) .
C9 H9A 0.9900 .
C9 H9B 0.9900 .
C17 C18 1.526(5) .
C17 H17A 0.9900 .
C17 H17B 0.9900 .
C2 C1 1.535(5) .
C2 H2A 0.9800 .
C2 H2B 0.9800 .
C2 H2C 0.9800 .
C1 H1A 0.9900 .
C1 H1B 0.9900 .
C8 H8A 0.9800 .
C8 H8B 0.9800 .
C8 H8C 0.9800 .
C18 H18A 0.9800 .
C18 H18B 0.9800 .
C18 H18C 0.9800 .
C23 C19 1.521(5) .
C23 H23A 0.9800 .
C23 H23B 0.9800 .
C23 H23C 0.9800 .
C20 C21 1.514(5) .
C20 C22 1.525(5) .
C20 C19 1.558(4) .
C24 C19 1.522(5) .
C24 H24A 0.9800 .
C24 H24B 0.9800 .
C24 H24C 0.9800 .
C6 C5 1.539(4) .
C6 H6A 0.9800 .
C6 H6B 0.9800 .
C6 H6C 0.9800 .
C4 C3 1.513(5) .
C4 H4A 0.9800 .
C4 H4B 0.9800 .
C4 H4C 0.9800 .
C3 H3A 0.9900 .
C3 H3B 0.9900 .
C10 H10A 0.9800 .
C10 H10B 0.9800 .
C10 H10C 0.9800 .
C5 H5A 0.9900 .
C5 H5B 0.9900 .
C21 H21A 0.9800 .
C21 H21B 0.9800 .
C21 H21C 0.9800 .
C12 C11 1.529(5) .
C12 H12A 0.9800 .
C12 H12B 0.9800 .
C12 H12C 0.9800 .
C11 H11A 0.9900 .
C11 H11B 0.9900 .
C22 H22A 0.9800 .
C22 H22B 0.9800 .
C22 H22C 0.9800 .
C14 H14A 0.9800 .
C14 H14B 0.9800 .
C14 H14C 0.9800 .

loop_
_geom_torsion_atom_site_label_1
_geom_torsion_atom_site_label_2
_geom_torsion_atom_site_label_3
_geom_torsion_atom_site_label_4
_geom_torsion
_geom_torsion_site_symmetry_1
_geom_torsion_site_symmetry_2
_geom_torsion_site_symmetry_3
_geom_torsion_site_symmetry_4
C17 P3 C13 C14 -179.2(3) . . . .
C15 P3 C13 C14 76.9(3) . . . .
Rh1 P3 C13 C14 -64.3(3) . . . .
C13 P3 C15 C16 59.8(3) . . . .
C17 P3 C15 C16 -44.7(3) . . . .
Rh1 P3 C15 C16 -167.54(19) . . . .
C9 P2 C7 C8 -43.6(3) . . . .
C11 P2 C7 C8 59.6(3) . . . .
Rh1 P2 C7 C8 -169.7(2) . . . .
C11 P2 C9 C10 -169.7(2) . . . .
C7 P2 C9 C10 -66.4(3) . . . .
Rh1 P2 C9 C10 61.7(3) . . . .
C13 P3 C17 C18 -165.4(2) . . . .
C15 P3 C17 C18 -61.0(3) . . . .
Rh1 P3 C17 C18 75.4(2) . . . .
C3 P1 C1 C2 173.7(2) . . . .
C5 P1 C1 C2 -80.0(2) . . . .
Rh1 P1 C1 C2 60.5(2) . . . .
B1 O3 C20 C21 -148.9(3) . . . .
B1 O3 C20 C22 91.7(3) . . . .
B1 O3 C20 C19 -26.5(3) . . . .
C1 P1 C3 C4 171.8(2) . . . .
C5 P1 C3 C4 66.9(3) . . . .
Rh1 P1 C3 C4 -68.7(2) . . . .
C1 P1 C5 C6 -62.9(3) . . . .
C3 P1 C5 C6 42.4(3) . . . .
Rh1 P1 C5 C6 164.1(2) . . . .
C9 P2 C11 C12 173.6(2) . . . .
C7 P2 C11 C12 71.0(3) . . . .
Rh1 P2 C11 C12 -59.8(3) . . . .
B1 O2 C19 C24 -148.1(3) . . . .
B1 O2 C19 C23 93.2(3) . . . .
B1 O2 C19 C20 -25.7(3) . . . .
O3 C20 C19 O2 31.5(3) . . . .
C21 C20 C19 O2 149.7(3) . . . .
C22 C20 C19 O2 -82.7(3) . . . .
O3 C20 C19 C24 150.6(3) . . . .
C21 C20 C19 C24 -91.2(4) . . . .
C22 C20 C19 C24 36.3(4) . . . .
O3 C20 C19 C23 -83.9(3) . . . .
C21 C20 C19 C23 34.4(4) . . . .
C22 C20 C19 C23 161.9(3) . . . .
Rh1 O1 B1 O3 -12.6(5) . . . .
Rh1 O1 B1 O2 167.63(19) . . . .
C20 O3 B1 O1 -168.0(3) . . . .
C20 O3 B1 O2 11.7(3) . . . .
C19 O2 B1 O1 -170.2(3) . . . .
C19 O2 B1 O3 10.0(3) . . . .
